data_4123081
loop_
_publ_author_name
'Zhao, Wei'
'McCarthy, Sean M.'
'Lai, Ting Yi'
'Yennawar, Hemant P.'
'Radosevich, Alexander T.'

_publ_section_title
;
 Reversible Intermolecular E-H Oxidative Addition to a Geometrically
 Deformed and Structurally Dynamic Phosphorous Triamide.
;
_journal_name_full 'Journal of the American Chemical Society'
_journal_page_first 141203102325001
_journal_paper_doi 10.1021/ja510558d
_journal_year 2014
_chemical_formula_moiety 'C20 H21 N4 P, 0.1666(C H Cl3)'
_chemical_formula_sum 'C20.17 H21 Cl0.5 N4 P'
_chemical_formula_weight 368.10
_chemical_name_systematic
; 
 ? 
;
_space_group_IT_number 148
_symmetry_cell_setting trigonal
_symmetry_space_group_name_Hall '-R 3'
_symmetry_space_group_name_H-M 'R -3 :H'
_atom_sites_solution_hydrogens geom
_atom_sites_solution_primary direct
_atom_sites_solution_secondary difmap
_audit_creation_method SHELXL-97
_cell_angle_alpha 90.00
_cell_angle_beta 90.00
_cell_angle_gamma 120.00
_cell_formula_units_Z 18
_cell_length_a 26.490(9)
_cell_length_b 26.490(9)
_cell_length_c 13.871(4)
_cell_measurement_reflns_used 2869
_cell_measurement_temperature 200(2)
_cell_measurement_theta_max 28.442
_cell_measurement_theta_min 2.659
_cell_volume 8430(5)
_computing_cell_refinement 'Bruker SMART'
_computing_data_collection 'Bruker SMART'
_computing_data_reduction 'Bruker SAINT'
_computing_molecular_graphics 'Bruker SHELXTL'
_computing_publication_material 'Bruker SHELXTL'
_computing_structure_refinement 'SHELXL-97 (Sheldrick, 1997)'
_computing_structure_solution 'SHELXS-97 (Sheldrick, 1990)'
_diffrn_ambient_temperature 200(2)
_diffrn_detector_area_resol_mean 8.34
_diffrn_measured_fraction_theta_full 0.938
_diffrn_measured_fraction_theta_max 0.938
_diffrn_measurement_device_type 'CCD area detector'
_diffrn_measurement_method 'phi and omega scans'
_diffrn_radiation_monochromator graphite
_diffrn_radiation_source 'fine-focus sealed tube'
_diffrn_radiation_type MoK\a
_diffrn_radiation_wavelength 0.71073
_diffrn_reflns_av_R_equivalents 0.0986
_diffrn_reflns_av_sigmaI/netI 0.1030
_diffrn_reflns_limit_h_max 33
_diffrn_reflns_limit_h_min -31
_diffrn_reflns_limit_k_max 35
_diffrn_reflns_limit_k_min -22
_diffrn_reflns_limit_l_max 17
_diffrn_reflns_limit_l_min -18
_diffrn_reflns_number 11835
_diffrn_reflns_theta_full 28.56
_diffrn_reflns_theta_max 28.56
_diffrn_reflns_theta_min 1.72
_exptl_absorpt_coefficient_mu 0.229
_exptl_absorpt_correction_T_max 0.9886
_exptl_absorpt_correction_T_min 0.9556
_exptl_absorpt_correction_type multi-scan
_exptl_absorpt_process_details SADABS
_exptl_crystal_colour colorless
_exptl_crystal_density_diffrn 1.305
_exptl_crystal_description rod
_exptl_crystal_F_000 3483
_exptl_crystal_size_max 0.20
_exptl_crystal_size_mid 0.06
_exptl_crystal_size_min 0.05
_refine_diff_density_max 0.554
_refine_diff_density_min -0.611
_refine_diff_density_rms 0.076
_refine_ls_extinction_method none
_refine_ls_goodness_of_fit_ref 0.995
_refine_ls_hydrogen_treatment mixed
_refine_ls_matrix_type full
_refine_ls_number_parameters 247
_refine_ls_number_reflns 4500
_refine_ls_number_restraints 236
_refine_ls_restrained_S_all 0.985
_refine_ls_R_factor_all 0.1401
_refine_ls_R_factor_gt 0.0875
_refine_ls_shift/su_max 0.064
_refine_ls_shift/su_mean 0.002
_refine_ls_structure_factor_coef Fsqd
_refine_ls_weighting_details 'calc w=1/[\s^2^(Fo^2^)+(0.0891P)^2^+42.1198P] where P=(Fo^2^+2Fc^2^)/3'
_refine_ls_weighting_scheme calc
_refine_ls_wR_factor_gt 0.2042
_refine_ls_wR_factor_ref 0.2347
_reflns_number_gt 2710
_reflns_number_total 4500
_reflns_threshold_expression >2sigma(I)
_cod_data_source_file ja510558d_si_002.cif
_cod_data_source_block 2-[H][NHPh]
_cod_depositor_comments
;
The following automatic conversions were performed:

'_symmetry_cell_setting' value 'Trigonal' changed to 'trigonal'
according to
/home/saulius/struct/COD-crude-data--automatic-downloads/rss-feeds/ACS/lib/dictionaries/cif_core.dic
dictionary named 'cif_core.dic' version 2.4.2 from 2011-04-26.

Automatic conversion script
Id: cif_fix_values 2935 2014-11-11 08:27:57Z andrius 
;
_cod_original_sg_symbol_H-M R-3
_cod_original_formula_sum 'C20.17 H21 Cl0.50 N4 P'
_cod_database_code 4123081

loop_
_symmetry_equiv_pos_as_xyz
'x, y, z'
'-y, x-y, z'
'-x+y, -x, z'
'x+2/3, y+1/3, z+1/3'
'-y+2/3, x-y+1/3, z+1/3'
'-x+y+2/3, -x+1/3, z+1/3'
'x+1/3, y+2/3, z+2/3'
'-y+1/3, x-y+2/3, z+2/3'
'-x+y+1/3, -x+2/3, z+2/3'
'-x, -y, -z'
'y, -x+y, -z'
'x-y, x, -z'
'-x+2/3, -y+1/3, -z+1/3'
'y+2/3, -x+y+1/3, -z+1/3'
'x-y+2/3, x+1/3, -z+1/3'
'-x+1/3, -y+2/3, -z+2/3'
'y+1/3, -x+y+2/3, -z+2/3'
'x-y+1/3, x+2/3, -z+2/3'

loop_
_atom_site_label
_atom_site_type_symbol
_atom_site_fract_x
_atom_site_fract_y
_atom_site_fract_z
_atom_site_U_iso_or_equiv
_atom_site_adp_type
_atom_site_occupancy
_atom_site_symmetry_multiplicity
_atom_site_calc_flag
_atom_site_refinement_flags
P1 P 0.27179(4) 0.21068(4) 0.29596(7) 0.0325(3) Uani 1 1 d U
N1 N 0.23107(13) 0.23899(13) 0.3547(2) 0.0329(7) Uani 1 1 d U
N2 N 0.20641(14) 0.15121(14) 0.2689(2) 0.0392(8) Uani 1 1 d U
N3 N 0.31065(13) 0.27718(13) 0.2427(2) 0.0345(7) Uani 1 1 d U
N4 N 0.30193(15) 0.20376(15) 0.3986(2) 0.0381(8) Uani 1 1 d U
C1 C 0.35902(18) 0.29204(18) 0.1773(3) 0.0453(10) Uani 1 1 d U
H1A H 0.3543 0.3104 0.1193 0.068 Uiso 1 1 calc R
H1B H 0.3596 0.2566 0.1593 0.068 Uiso 1 1 calc R
H1C H 0.3957 0.3192 0.2093 0.068 Uiso 1 1 calc R
C2 C 0.30004(15) 0.32040(15) 0.2767(2) 0.0287(7) Uani 1 1 d U
C3 C 0.33008(17) 0.37905(16) 0.2524(3) 0.0356(8) Uani 1 1 d U
H3 H 0.3627 0.3940 0.2104 0.043 Uiso 1 1 calc R
C4 C 0.31159(18) 0.41573(17) 0.2906(3) 0.0410(9) Uani 1 1 d U
H4 H 0.3320 0.4561 0.2751 0.049 Uiso 1 1 calc R
C5 C 0.26372(18) 0.39364(18) 0.3510(3) 0.0416(9) Uani 1 1 d U
H5 H 0.2509 0.4188 0.3755 0.050 Uiso 1 1 calc R
C6 C 0.23406(17) 0.33478(17) 0.3765(3) 0.0351(8) Uani 1 1 d U
H6 H 0.2013 0.3199 0.4183 0.042 Uiso 1 1 calc R
C7 C 0.25285(15) 0.29836(15) 0.3401(2) 0.0294(7) Uani 1 1 d U
C8 C 0.17349(16) 0.19716(16) 0.3726(3) 0.0347(8) Uani 1 1 d U
C9 C 0.13233(17) 0.19947(19) 0.4316(3) 0.0460(10) Uani 1 1 d U
H9 H 0.1421 0.2336 0.4677 0.055 Uiso 1 1 calc R
C10 C 0.07636(19) 0.1508(2) 0.4371(4) 0.0563(12) Uani 1 1 d U
H10 H 0.0476 0.1522 0.4761 0.068 Uiso 1 1 calc R
C11 C 0.0626(2) 0.1008(2) 0.3864(4) 0.0600(13) Uani 1 1 d U
H11 H 0.0246 0.0679 0.3919 0.072 Uiso 1 1 calc R
C12 C 0.10358(19) 0.09766(19) 0.3270(3) 0.0519(11) Uani 1 1 d U
H12 H 0.0937 0.0633 0.2914 0.062 Uiso 1 1 calc R
C13 C 0.15908(17) 0.14605(17) 0.3213(3) 0.0387(9) Uani 1 1 d U
C14 C 0.2007(2) 0.10057(19) 0.2175(3) 0.0565(12) Uani 1 1 d U
H14A H 0.1919 0.0692 0.2636 0.085 Uiso 1 1 calc R
H14B H 0.2373 0.1112 0.1841 0.085 Uiso 1 1 calc R
H14C H 0.1690 0.0873 0.1703 0.085 Uiso 1 1 calc R
C15 C 0.35495(17) 0.20187(17) 0.3986(2) 0.0341(8) Uani 1 1 d U
C16 C 0.40462(19) 0.2455(2) 0.4419(3) 0.0484(10) Uani 1 1 d U
H16 H 0.4038 0.2772 0.4726 0.058 Uiso 1 1 calc R
C17 C 0.4561(2) 0.2431(2) 0.4406(4) 0.0635(13) Uani 1 1 d U
H17 H 0.4900 0.2725 0.4719 0.076 Uiso 1 1 calc R
C18 C 0.4577(2) 0.1982(3) 0.3939(4) 0.0670(14) Uani 1 1 d U
H18 H 0.4930 0.1971 0.3917 0.080 Uiso 1 1 calc R
C19 C 0.4087(2) 0.1552(2) 0.3506(3) 0.0574(12) Uani 1 1 d U
H19 H 0.4102 0.1243 0.3183 0.069 Uiso 1 1 calc R
C20 C 0.35674(19) 0.15596(18) 0.3534(3) 0.0429(10) Uani 1 1 d U
H20 H 0.3226 0.1253 0.3245 0.051 Uiso 1 1 calc R
H1P H 0.2968(14) 0.1892(14) 0.238(2) 0.026(9) Uiso 1 1 d .
Cl1 Cl 0.6263(7) 0.2995(10) 0.2545(10) 0.446(10) Uani 0.50 1 d PU
C21 C 0.6667 0.3333 0.3333 0.276(12) Uani 1 6 d SU
H1N H 0.2992(19) 0.2221(19) 0.443(3) 0.051(13) Uiso 1 1 d .

loop_
_atom_site_aniso_label
_atom_site_aniso_U_11
_atom_site_aniso_U_22
_atom_site_aniso_U_33
_atom_site_aniso_U_23
_atom_site_aniso_U_13
_atom_site_aniso_U_12
P1 0.0380(6) 0.0361(5) 0.0262(5) -0.0002(4) 0.0036(4) 0.0205(5)
N1 0.0300(15) 0.0314(15) 0.0341(17) 0.0022(13) 0.0081(13) 0.0130(13)
N2 0.0442(18) 0.0353(17) 0.0347(18) -0.0008(14) -0.0010(14) 0.0173(15)
N3 0.0346(16) 0.0384(17) 0.0291(16) -0.0019(13) 0.0082(13) 0.0173(14)
N4 0.049(2) 0.048(2) 0.0272(17) -0.0037(15) 0.0042(14) 0.0317(17)
C1 0.046(2) 0.049(2) 0.039(2) 0.0024(18) 0.0148(18) 0.023(2)
C2 0.0308(18) 0.0323(17) 0.0197(17) -0.0036(13) 0.0002(13) 0.0132(15)
C3 0.040(2) 0.0346(19) 0.0265(19) 0.0020(15) -0.0017(15) 0.0139(17)
C4 0.052(2) 0.035(2) 0.033(2) -0.0002(16) -0.0072(18) 0.0200(18)
C5 0.053(2) 0.043(2) 0.038(2) -0.0048(18) -0.0058(18) 0.031(2)
C6 0.040(2) 0.045(2) 0.0257(19) -0.0002(16) 0.0001(15) 0.0244(18)
C7 0.0294(17) 0.0320(18) 0.0251(18) 0.0003(14) -0.0017(13) 0.0141(15)
C8 0.0320(18) 0.0381(19) 0.036(2) 0.0093(16) 0.0033(15) 0.0187(16)
C9 0.037(2) 0.053(2) 0.054(3) 0.019(2) 0.0159(19) 0.0272(19)
C10 0.038(2) 0.065(3) 0.071(3) 0.030(2) 0.016(2) 0.029(2)
C11 0.036(2) 0.056(3) 0.073(3) 0.025(2) 0.001(2) 0.011(2)
C12 0.042(2) 0.041(2) 0.056(3) 0.007(2) -0.005(2) 0.0073(19)
C13 0.037(2) 0.039(2) 0.034(2) 0.0026(16) -0.0034(16) 0.0143(17)
C14 0.075(3) 0.042(2) 0.050(3) -0.012(2) -0.009(2) 0.027(2)
C15 0.044(2) 0.043(2) 0.0210(18) 0.0047(15) 0.0065(15) 0.0264(18)
C16 0.051(2) 0.055(3) 0.041(2) -0.009(2) -0.0027(19) 0.027(2)
C17 0.045(3) 0.088(4) 0.058(3) -0.007(3) -0.001(2) 0.034(3)
C18 0.061(3) 0.110(4) 0.053(3) 0.006(3) 0.008(2) 0.060(3)
C19 0.078(3) 0.078(3) 0.046(3) 0.003(2) 0.005(2) 0.062(3)
C20 0.054(2) 0.046(2) 0.041(2) 0.0006(18) 0.0046(19) 0.033(2)
Cl1 0.343(18) 0.42(2) 0.407(14) -0.070(18) -0.230(14) 0.067(13)
C21 0.39(2) 0.39(2) 0.053(13) 0.000 0.000 0.194(10)

loop_
_atom_type_symbol
_atom_type_description
_atom_type_scat_dispersion_real
_atom_type_scat_dispersion_imag
_atom_type_scat_source
C C 0.0033 0.0016 'International Tables Vol C Tables 4.2.6.8 and 6.1.1.4'
H H 0.0000 0.0000 'International Tables Vol C Tables 4.2.6.8 and 6.1.1.4'
N N 0.0061 0.0033 'International Tables Vol C Tables 4.2.6.8 and 6.1.1.4'
Cl Cl 0.1484 0.1585 'International Tables Vol C Tables 4.2.6.8 and 6.1.1.4'
P P 0.1023 0.0942 'International Tables Vol C Tables 4.2.6.8 and 6.1.1.4'

loop_
_geom_angle_atom_site_label_1
_geom_angle_atom_site_label_2
_geom_angle_atom_site_label_3
_geom_angle
_geom_angle_site_symmetry_1
_geom_angle_site_symmetry_3
N4 P1 N2 113.82(17) . .
N4 P1 N3 113.87(17) . .
N2 P1 N3 132.20(16) . .
N4 P1 N1 94.49(16) . .
N2 P1 N1 86.61(15) . .
N3 P1 N1 86.76(14) . .
N4 P1 H1P 95.9(14) . .
N2 P1 H1P 87.9(14) . .
N3 P1 H1P 90.4(14) . .
N1 P1 H1P 169.5(14) . .
C8 N1 C7 126.7(3) . .
C8 N1 P1 113.5(2) . .
C7 N1 P1 114.3(2) . .
C13 N2 C14 119.3(3) . .
C13 N2 P1 115.1(3) . .
C14 N2 P1 123.3(3) . .
C2 N3 C1 120.1(3) . .
C2 N3 P1 116.0(2) . .
C1 N3 P1 123.1(3) . .
C15 N4 P1 122.0(3) . .
C15 N4 H1N 114(3) . .
P1 N4 H1N 113(3) . .
N3 C1 H1A 109.5 . .
N3 C1 H1B 109.5 . .
H1A C1 H1B 109.5 . .
N3 C1 H1C 109.5 . .
H1A C1 H1C 109.5 . .
H1B C1 H1C 109.5 . .
C3 C2 N3 126.9(3) . .
C3 C2 C7 120.9(3) . .
N3 C2 C7 112.1(3) . .
C2 C3 C4 119.0(4) . .
C2 C3 H3 120.5 . .
C4 C3 H3 120.5 . .
C5 C4 C3 120.2(4) . .
C5 C4 H4 119.9 . .
C3 C4 H4 119.9 . .
C4 C5 C6 120.8(4) . .
C4 C5 H5 119.6 . .
C6 C5 H5 119.6 . .
C7 C6 C5 119.3(4) . .
C7 C6 H6 120.4 . .
C5 C6 H6 120.4 . .
C6 C7 N1 130.1(3) . .
C6 C7 C2 119.8(3) . .
N1 C7 C2 110.1(3) . .
N1 C8 C9 130.0(4) . .
N1 C8 C13 109.9(3) . .
C9 C8 C13 120.0(4) . .
C8 C9 C10 119.1(4) . .
C8 C9 H9 120.5 . .
C10 C9 H9 120.5 . .
C11 C10 C9 120.4(4) . .
C11 C10 H10 119.8 . .
C9 C10 H10 119.8 . .
C10 C11 C12 121.2(4) . .
C10 C11 H11 119.4 . .
C12 C11 H11 119.4 . .
C13 C12 C11 118.3(4) . .
C13 C12 H12 120.9 . .
C11 C12 H12 120.9 . .
C12 C13 N2 127.2(4) . .
C12 C13 C8 121.0(4) . .
N2 C13 C8 111.8(3) . .
N2 C14 H14A 109.5 . .
N2 C14 H14B 109.5 . .
H14A C14 H14B 109.5 . .
N2 C14 H14C 109.5 . .
H14A C14 H14C 109.5 . .
H14B C14 H14C 109.5 . .
C16 C15 C20 119.6(4) . .
C16 C15 N4 120.8(3) . .
C20 C15 N4 119.6(4) . .
C15 C16 C17 119.9(4) . .
C15 C16 H16 120.1 . .
C17 C16 H16 120.1 . .
C18 C17 C16 120.0(5) . .
C18 C17 H17 120.0 . .
C16 C17 H17 120.0 . .
C19 C18 C17 120.1(5) . .
C19 C18 H18 119.9 . .
C17 C18 H18 119.9 . .
C18 C19 C20 120.8(5) . .
C18 C19 H19 119.6 . .
C20 C19 H19 119.6 . .
C19 C20 C15 119.6(4) . .
C19 C20 H20 120.2 . .
C15 C20 H20 120.2 . .
C21 Cl1 Cl1 54.4(4) . 3_665
C21 Cl1 Cl1 54.4(4) . 2_655
Cl1 Cl1 Cl1 60.000(3) 3_665 2_655
C21 Cl1 Cl1 35.6(4) . 17
Cl1 Cl1 Cl1 69.0(4) 3_665 17
Cl1 Cl1 Cl1 89.998(3) 2_655 17
C21 Cl1 Cl1 35.6(4) . 18_545
Cl1 Cl1 Cl1 90.001(4) 3_665 18_545
Cl1 Cl1 Cl1 69.0(4) 2_655 18_545
Cl1 Cl1 Cl1 42.0(7) 17 18_545
Cl1 C21 Cl1 71.3(9) 17 16_655
Cl1 C21 Cl1 179.997(3) 17 2_655
Cl1 C21 Cl1 108.7(9) 16_655 2_655
Cl1 C21 Cl1 108.7(9) 17 .
Cl1 C21 Cl1 179.995(3) 16_655 .
Cl1 C21 Cl1 71.3(9) 2_655 .
Cl1 C21 Cl1 108.7(9) 17 3_665
Cl1 C21 Cl1 108.7(9) 16_655 3_665
Cl1 C21 Cl1 71.3(9) 2_655 3_665
Cl1 C21 Cl1 71.3(9) . 3_665
Cl1 C21 Cl1 71.3(9) 17 18_545
Cl1 C21 Cl1 71.3(9) 16_655 18_545
Cl1 C21 Cl1 108.7(9) 2_655 18_545
Cl1 C21 Cl1 108.7(9) . 18_545
Cl1 C21 Cl1 179.995(3) 3_665 18_545

loop_
_geom_bond_atom_site_label_1
_geom_bond_atom_site_label_2
_geom_bond_distance
_geom_bond_site_symmetry_2
P1 N4 1.687(4) .
P1 N2 1.701(3) .
P1 N3 1.702(3) .
P1 N1 1.788(3) .
P1 H1P 1.34(3) .
N1 C8 1.388(5) .
N1 C7 1.393(4) .
N2 C13 1.396(5) .
N2 C14 1.458(5) .
N3 C2 1.391(4) .
N3 C1 1.454(5) .
N4 C15 1.430(5) .
N4 H1N 0.81(4) .
C1 H1A 0.9800 .
C1 H1B 0.9800 .
C1 H1C 0.9800 .
C2 C3 1.387(5) .
C2 C7 1.395(5) .
C3 C4 1.393(5) .
C3 H3 0.9500 .
C4 C5 1.382(6) .
C4 H4 0.9500 .
C5 C6 1.396(5) .
C5 H5 0.9500 .
C6 C7 1.383(5) .
C6 H6 0.9500 .
C8 C9 1.389(5) .
C8 C13 1.403(5) .
C9 C10 1.398(6) .
C9 H9 0.9500 .
C10 C11 1.378(7) .
C10 H10 0.9500 .
C11 C12 1.398(7) .
C11 H11 0.9500 .
C12 C13 1.388(6) .
C12 H12 0.9500 .
C14 H14A 0.9800 .
C14 H14B 0.9800 .
C14 H14C 0.9800 .
C15 C16 1.381(6) .
C15 C20 1.390(5) .
C16 C17 1.398(6) .
C16 H16 0.9500 .
C17 C18 1.374(7) .
C17 H17 0.9500 .
C18 C19 1.366(7) .
C18 H18 0.9500 .
C19 C20 1.388(6) .
C19 H19 0.9500 .
C20 H20 0.9500 .
Cl1 C21 1.478(10) .
Cl1 Cl1 1.723(19) 3_665
Cl1 Cl1 1.723(19) 2_655
Cl1 Cl1 2.40(2) 17
Cl1 Cl1 2.40(2) 18_545
C21 Cl1 1.478(10) 17
C21 Cl1 1.478(10) 16_655
C21 Cl1 1.478(10) 2_655
C21 Cl1 1.478(10) 3_665
C21 Cl1 1.478(10) 18_545

loop_
_geom_torsion_atom_site_label_1
_geom_torsion_atom_site_label_2
_geom_torsion_atom_site_label_3
_geom_torsion_atom_site_label_4
_geom_torsion
_geom_torsion_site_symmetry_1
_geom_torsion_site_symmetry_4
N4 P1 N1 C8 -97.7(3) . .
N2 P1 N1 C8 15.9(3) . .
N3 P1 N1 C8 148.6(3) . .
N4 P1 N1 C7 106.8(3) . .
N2 P1 N1 C7 -139.6(3) . .
N3 P1 N1 C7 -6.9(3) . .
N4 P1 N2 C13 78.1(3) . .
N3 P1 N2 C13 -97.9(3) . .
N1 P1 N2 C13 -15.3(3) . .
N4 P1 N2 C14 -84.6(4) . .
N3 P1 N2 C14 99.5(4) . .
N1 P1 N2 C14 -178.0(3) . .
N4 P1 N3 C2 -84.9(3) . .
N2 P1 N3 C2 91.0(3) . .
N1 P1 N3 C2 8.6(3) . .
N4 P1 N3 C1 85.1(3) . .
N2 P1 N3 C1 -99.0(3) . .
N1 P1 N3 C1 178.5(3) . .
N2 P1 N4 C15 114.1(3) . .
N3 P1 N4 C15 -69.2(3) . .
N1 P1 N4 C15 -157.7(3) . .
C1 N3 C2 C3 2.5(6) . .
P1 N3 C2 C3 172.9(3) . .
C1 N3 C2 C7 -178.7(3) . .
P1 N3 C2 C7 -8.4(4) . .
N3 C2 C3 C4 177.2(4) . .
C7 C2 C3 C4 -1.5(5) . .
C2 C3 C4 C5 -0.6(6) . .
C3 C4 C5 C6 1.5(6) . .
C4 C5 C6 C7 -0.4(6) . .
C5 C6 C7 N1 179.8(4) . .
C5 C6 C7 C2 -1.6(5) . .
C8 N1 C7 C6 30.7(6) . .
P1 N1 C7 C6 -177.6(3) . .
C8 N1 C7 C2 -148.0(3) . .
P1 N1 C7 C2 3.7(4) . .
C3 C2 C7 C6 2.6(5) . .
N3 C2 C7 C6 -176.2(3) . .
C3 C2 C7 N1 -178.5(3) . .
N3 C2 C7 N1 2.6(4) . .
C7 N1 C8 C9 -41.9(6) . .
P1 N1 C8 C9 166.2(3) . .
C7 N1 C8 C13 139.3(4) . .
P1 N1 C8 C13 -12.6(4) . .
N1 C8 C9 C10 179.8(4) . .
C13 C8 C9 C10 -1.5(6) . .
C8 C9 C10 C11 1.5(7) . .
C9 C10 C11 C12 -1.2(7) . .
C10 C11 C12 C13 1.0(7) . .
C11 C12 C13 N2 178.0(4) . .
C11 C12 C13 C8 -1.1(6) . .
C14 N2 C13 C12 -4.1(6) . .
P1 N2 C13 C12 -167.5(4) . .
C14 N2 C13 C8 175.0(3) . .
P1 N2 C13 C8 11.6(4) . .
N1 C8 C13 C12 -179.7(4) . .
C9 C8 C13 C12 1.3(6) . .
N1 C8 C13 N2 1.1(4) . .
C9 C8 C13 N2 -177.8(3) . .
P1 N4 C15 C16 115.1(4) . .
P1 N4 C15 C20 -64.0(4) . .
C20 C15 C16 C17 -0.4(6) . .
N4 C15 C16 C17 -179.5(4) . .
C15 C16 C17 C18 1.8(7) . .
C16 C17 C18 C19 -1.5(8) . .
C17 C18 C19 C20 -0.3(8) . .
C18 C19 C20 C15 1.6(7) . .
C16 C15 C20 C19 -1.2(6) . .
N4 C15 C20 C19 177.9(4) . .
Cl1 Cl1 C21 Cl1 104.1(5) 3_665 17
Cl1 Cl1 C21 Cl1 180.0 2_655 17
Cl1 Cl1 C21 Cl1 -75.9(5) 18_545 17
Cl1 Cl1 C21 Cl1 -112(4) 3_665 16_655
Cl1 Cl1 C21 Cl1 -36(3) 2_655 16_655
Cl1 Cl1 C21 Cl1 144(4) 17 16_655
Cl1 Cl1 C21 Cl1 68(4) 18_545 16_655
Cl1 Cl1 C21 Cl1 -75.9(5) 3_665 2_655
Cl1 Cl1 C21 Cl1 179.997(2) 17 2_655
Cl1 Cl1 C21 Cl1 104.1(5) 18_545 2_655
Cl1 Cl1 C21 Cl1 75.9(5) 2_655 3_665
Cl1 Cl1 C21 Cl1 -104.1(5) 17 3_665
Cl1 Cl1 C21 Cl1 179.995(4) 18_545 3_665
Cl1 Cl1 C21 Cl1 180.0 3_665 18_545
Cl1 Cl1 C21 Cl1 -104.1(5) 2_655 18_545
Cl1 Cl1 C21 Cl1 75.9(5) 17 18_545
